data_4344966
loop_
_publ_author_name
'Sommer, Michael G.'
'Marx, Raphael'
'Schweinfurth, David'
'Rechkemmer, Yvonne'
'Neugebauer, Petr'
'van der Meer, Margarethe'
'Hohloch, Stephan'
'Demeshko, Serhiy'
'Meyer, Franc'
'van Slageren, Joris'
'Sarkar, Biprajit'

_publ_section_title
;
 Control of Complex Formation through Peripheral Substituents in
 Click-Tripodal Ligands: Structural Diversity in Homo- and Heterodinuclear
 Cobalt-Azido Complexes.
;
_journal_issue 1
_journal_name_full 'Inorganic chemistry'
_journal_page_first 402
_journal_page_last 413
_journal_paper_doi 10.1021/acs.inorgchem.6b02330
_journal_volume 56
_journal_year 2017
_chemical_formula_sum 'C59 H57 Cl3 Cu2 N24 O12'
_chemical_formula_weight 1527.72
_chemical_name_systematic
;
 ?
;
_space_group_IT_number 14
_symmetry_cell_setting monoclinic
_symmetry_space_group_name_Hall '-P 2yn'
_symmetry_space_group_name_H-M 'P 1 21/n 1'
_atom_sites_solution_hydrogens geom
_atom_sites_solution_primary direct
_atom_sites_solution_secondary difmap
_audit_creation_method SHELXL-97
_cell_angle_alpha 90.00
_cell_angle_beta 93.266(4)
_cell_angle_gamma 90.00
_cell_formula_units_Z 4
_cell_length_a 15.845(3)
_cell_length_b 16.300(3)
_cell_length_c 26.104(4)
_cell_measurement_reflns_used 11520
_cell_measurement_temperature 140(2)
_cell_measurement_theta_max 27.54
_cell_measurement_theta_min 1.54
_cell_volume 6731(2)
_computing_structure_refinement 'SHELXL-97 (Sheldrick, 2008)'
_diffrn_ambient_temperature 140(2)
_diffrn_measured_fraction_theta_full 0.995
_diffrn_measured_fraction_theta_max 0.995
_diffrn_measurement_device_type 'Bruker Smart AXS'
_diffrn_measurement_method 'omega scans'
_diffrn_radiation_monochromator graphite
_diffrn_radiation_source 'fine-focus sealed tube'
_diffrn_radiation_type MoK\a
_diffrn_radiation_wavelength 0.71073
_diffrn_reflns_av_R_equivalents 0.0401
_diffrn_reflns_av_sigmaI/netI 0.0284
_diffrn_reflns_limit_h_max 20
_diffrn_reflns_limit_h_min -20
_diffrn_reflns_limit_k_max 20
_diffrn_reflns_limit_k_min -21
_diffrn_reflns_limit_l_max 33
_diffrn_reflns_limit_l_min -33
_diffrn_reflns_number 89066
_diffrn_reflns_theta_full 27.54
_diffrn_reflns_theta_max 27.54
_diffrn_reflns_theta_min 1.54
_exptl_absorpt_coefficient_mu 0.830
_exptl_absorpt_correction_T_max 0.746
_exptl_absorpt_correction_T_min 0.620
_exptl_absorpt_correction_type multi-scan
_exptl_absorpt_process_details 'Blessing, 1995'
_exptl_crystal_colour green
_exptl_crystal_density_diffrn 1.508
_exptl_crystal_density_method 'not measured'
_exptl_crystal_description needle
_exptl_crystal_F_000 3136
_exptl_crystal_size_max 0.50
_exptl_crystal_size_mid 0.45
_exptl_crystal_size_min 0.15
_refine_diff_density_max 1.297
_refine_diff_density_min -0.703
_refine_diff_density_rms 0.086
_refine_ls_extinction_method none
_refine_ls_goodness_of_fit_ref 1.085
_refine_ls_hydrogen_treatment constr
_refine_ls_matrix_type full
_refine_ls_number_parameters 902
_refine_ls_number_reflns 15429
_refine_ls_number_restraints 0
_refine_ls_restrained_S_all 1.085
_refine_ls_R_factor_all 0.0697
_refine_ls_R_factor_gt 0.0423
_refine_ls_shift/su_max 0.005
_refine_ls_shift/su_mean 0.000
_refine_ls_structure_factor_coef Fsqd
_refine_ls_weighting_details 'calc w=1/[\s^2^(Fo^2^)+(0.0463P)^2^+11.4761P] where P=(Fo^2^+2Fc^2^)/3'
_refine_ls_weighting_scheme calc
_refine_ls_wR_factor_gt 0.1008
_refine_ls_wR_factor_ref 0.1210
_reflns_number_gt 11520
_reflns_number_total 15429
_reflns_threshold_expression >2\s(I)
_cod_data_source_file ic6b02330_si_002.cif
_cod_data_source_block sar466m
_cod_depositor_comments 'Adding full bibliography for 4344962--4344968.cif.'
_cod_original_cell_volume 6730.9(19)
_cod_original_sg_symbol_H-M P2(1)/n
_cod_database_code 4344966

loop_
_symmetry_equiv_pos_as_xyz
'x, y, z'
'-x+1/2, y+1/2, -z+1/2'
'-x, -y, -z'
'x-1/2, -y-1/2, z-1/2'

loop_
_atom_site_label
_atom_site_type_symbol
_atom_site_fract_x
_atom_site_fract_y
_atom_site_fract_z
_atom_site_U_iso_or_equiv
_atom_site_adp_type
_atom_site_occupancy
_atom_site_symmetry_multiplicity
_atom_site_calc_flag
_atom_site_refinement_flags
Cu2 Cu 0.469859(19) 0.398924(19) 0.180602(12) 0.01836(8) Uani 1 1 d .
Cu1 Cu 0.449461(19) 0.214039(19) 0.116524(13) 0.01919(8) Uani 1 1 d .
Cl10 Cl 0.50413(4) -0.16580(4) 0.24061(3) 0.03304(17) Uani 1 1 d .
Cl20 Cl 0.29987(5) -0.13429(4) 0.07721(3) 0.03056(16) Uani 1 1 d .
Cl30 Cl 0.20862(4) -0.00024(4) -0.12060(3) 0.02784(15) Uani 1 1 d .
O30 O 0.24340(14) -0.01019(16) -0.06897(8) 0.0412(6) Uani 1 1 d .
O10 O 0.50867(17) -0.24989(14) 0.25624(12) 0.0520(7) Uani 1 1 d .
C36 C 0.2741(2) 0.0423(2) 0.3304(2) 0.0657(14) Uani 1 1 d .
H36 H 0.2797 0.0156 0.3619 0.079 Uiso 1 1 calc R
N20 N 0.59429(13) 0.35684(14) 0.19557(9) 0.0210(5) Uani 1 1 d .
O21 O 0.29763(17) -0.08166(15) 0.12077(9) 0.0460(6) Uani 1 1 d .
N22 N 0.71004(13) 0.29644(14) 0.21602(9) 0.0211(5) Uani 1 1 d .
N61 N 0.48113(15) 0.19903(14) 0.23854(9) 0.0235(5) Uani 1 1 d .
O33 O 0.17953(17) -0.07768(15) -0.14006(10) 0.0483(6) Uani 1 1 d .
N42 N 0.66781(14) 0.28443(15) 0.05289(9) 0.0241(5) Uani 1 1 d .
O31 O 0.14013(17) 0.05683(18) -0.12104(11) 0.0542(7) Uani 1 1 d .
O22 O 0.36880(16) -0.11104(16) 0.04695(10) 0.0484(6) Uani 1 1 d .
N21 N 0.63849(14) 0.28995(14) 0.18654(9) 0.0223(5) Uani 1 1 d .
N12 N 0.46343(15) 0.61480(14) 0.09769(9) 0.0257(5) Uani 1 1 d .
N60 N 0.46858(14) 0.16821(14) 0.19193(9) 0.0228(5) Uani 1 1 d .
O32 O 0.27298(15) 0.02977(15) -0.15252(9) 0.0388(5) Uani 1 1 d .
N51 N 0.25773(15) 0.18170(15) 0.08944(10) 0.0264(5) Uani 1 1 d .
N4 N 0.28893(19) 0.38139(18) 0.09103(13) 0.0471(8) Uani 1 1 d .
N1 N 0.50680(13) 0.47611(13) 0.24298(9) 0.0194(4) Uani 1 1 d .
N32 N 0.29486(14) 0.30801(14) 0.27315(10) 0.0266(5) Uani 1 1 d .
N3 N 0.35133(15) 0.35542(14) 0.10757(10) 0.0268(5) Uani 1 1 d .
N40 N 0.55651(14) 0.23775(14) 0.08304(9) 0.0217(5) Uani 1 1 d .
N50 N 0.33905(14) 0.16563(14) 0.08734(9) 0.0238(5) Uani 1 1 d .
C46 C 0.8207(2) 0.4637(2) -0.00942(15) 0.0507(10) Uani 1 1 d .
H46 H 0.8545 0.5036 -0.0233 0.061 Uiso 1 1 calc R
C35 C 0.2538(2) 0.1246(2) 0.32841(16) 0.0425(8) Uani 1 1 d .
H35 H 0.2463 0.1530 0.3587 0.051 Uiso 1 1 calc R
C30 C 0.47993(17) 0.43881(17) 0.29175(11) 0.0235(6) Uani 1 1 d .
H30A H 0.4666 0.4816 0.3158 0.028 Uiso 1 1 calc R
H30B H 0.5253 0.4056 0.3072 0.028 Uiso 1 1 calc R
C31 C 0.40354(17) 0.38666(16) 0.27965(11) 0.0224(5) Uani 1 1 d .
O20 O 0.31129(19) -0.21769(15) 0.09352(11) 0.0542(7) Uani 1 1 d .
O23 O 0.22233(16) -0.12710(16) 0.04638(11) 0.0505(7) Uani 1 1 d .
O12 O 0.58264(16) -0.12657(16) 0.25039(14) 0.0656(9) Uani 1 1 d .
C53 C 0.12733(18) 0.12319(19) 0.05419(13) 0.0317(7) Uani 1 1 d .
C29 C 0.71180(17) 0.10221(17) 0.25334(11) 0.0250(6) Uani 1 1 d .
H29 H 0.6846 0.0918 0.2215 0.030 Uiso 1 1 calc R
C63 C 0.52025(17) 0.14785(18) 0.32285(11) 0.0269(6) Uani 1 1 d .
C52 C 0.27373(18) 0.07093(18) 0.04023(11) 0.0261(6) Uani 1 1 d .
H52 H 0.2615 0.0259 0.0192 0.031 Uiso 1 1 calc R
N30 N 0.38718(14) 0.36454(14) 0.23038(9) 0.0228(5) Uani 1 1 d .
C51 C 0.35123(18) 0.09862(17) 0.05769(11) 0.0238(6) Uani 1 1 d .
C62 C 0.49655(17) 0.06297(17) 0.24303(11) 0.0241(6) Uani 1 1 d .
H62 H 0.5062 0.0104 0.2560 0.029 Uiso 1 1 calc R
N5 N 0.48884(14) 0.09289(13) 0.10125(9) 0.0211(5) Uani 1 1 d .
N62 N 0.49777(14) 0.13426(14) 0.26953(9) 0.0237(5) Uani 1 1 d .
N31 N 0.32055(14) 0.31640(14) 0.22572(9) 0.0247(5) Uani 1 1 d .
C38 C 0.2777(3) 0.0392(3) 0.2390(3) 0.0787(19) Uani 1 1 d .
H38 H 0.2863 0.0099 0.2092 0.094 Uiso 1 1 calc R
N11 N 0.46774(15) 0.53295(14) 0.09556(9) 0.0270(5) Uani 1 1 d .
N10 N 0.46910(15) 0.50814(14) 0.14364(9) 0.0234(5) Uani 1 1 d .
C18 C 0.6351(2) 0.8216(2) 0.07527(14) 0.0440(9) Uani 1 1 d .
H18 H 0.6434 0.8696 0.0942 0.053 Uiso 1 1 calc R
N52 N 0.21851(15) 0.12368(15) 0.06039(10) 0.0268(5) Uani 1 1 d .
C20 C 0.60045(16) 0.48539(16) 0.24397(11) 0.0204(5) Uani 1 1 d .
H20A H 0.6156 0.5266 0.2193 0.024 Uiso 1 1 calc R
H20B H 0.6219 0.5026 0.2778 0.024 Uiso 1 1 calc R
C24 C 0.76280(16) 0.17129(16) 0.25995(11) 0.0224(5) Uani 1 1 d .
C11 C 0.46639(16) 0.57323(16) 0.17622(11) 0.0216(5) Uani 1 1 d .
C21 C 0.63772(16) 0.40471(16) 0.23081(10) 0.0199(5) Uani 1 1 d .
O11 O 0.4440(2) -0.12484(18) 0.27008(18) 0.0875(13) Uani 1 1 d .
C37 C 0.2858(2) 0.0009(3) 0.2870(3) 0.0776(18) Uani 1 1 d .
H37 H 0.2997 -0.0545 0.2888 0.093 Uiso 1 1 calc R
C13 C 0.46346(19) 0.66265(19) 0.04976(12) 0.0314(7) Uani 1 1 d .
H13A H 0.4167 0.7011 0.0485 0.038 Uiso 1 1 calc R
H13B H 0.4559 0.6260 0.0206 0.038 Uiso 1 1 calc R
N2 N 0.42000(14) 0.32962(14) 0.12503(9) 0.0219(5) Uani 1 1 d .
N41 N 0.59124(14) 0.30616(14) 0.06785(9) 0.0226(5) Uani 1 1 d .
C23 C 0.77268(16) 0.22943(17) 0.21583(11) 0.0233(6) Uani 1 1 d .
H23A H 0.8292 0.2525 0.2182 0.028 Uiso 1 1 calc R
H23B H 0.7657 0.1995 0.1838 0.028 Uiso 1 1 calc R
C32 C 0.34368(18) 0.34974(18) 0.30794(12) 0.0275(6) Uani 1 1 d .
H32 H 0.3382 0.3529 0.3432 0.033 Uiso 1 1 calc R
C48 C 0.7838(2) 0.3216(2) 0.00091(14) 0.0411(8) Uani 1 1 d .
H48 H 0.7923 0.2664 -0.0062 0.049 Uiso 1 1 calc R
C25 C 0.80309(18) 0.18587(19) 0.30772(12) 0.0290(6) Uani 1 1 d .
H25 H 0.8374 0.2318 0.3125 0.035 Uiso 1 1 calc R
C12 C 0.46276(17) 0.64254(17) 0.14650(11) 0.0246(6) Uani 1 1 d .
H12 H 0.4604 0.6967 0.1575 0.030 Uiso 1 1 calc R
C56 C -0.0458(2) 0.1204(3) 0.04321(18) 0.0543(11) Uani 1 1 d .
H56 H -0.1045 0.1185 0.0394 0.065 Uiso 1 1 calc R
C68 C 0.50341(19) 0.0878(2) 0.35829(12) 0.0322(7) Uani 1 1 d .
H68 H 0.4760 0.0396 0.3481 0.039 Uiso 1 1 calc R
C44 C 0.7060(2) 0.4274(2) 0.04248(13) 0.0362(7) Uani 1 1 d .
H44 H 0.6626 0.4426 0.0631 0.043 Uiso 1 1 calc R
C50 C 0.44037(17) 0.07161(18) 0.05235(11) 0.0255(6) Uani 1 1 d .
H50A H 0.4424 0.0129 0.0463 0.031 Uiso 1 1 calc R
H50B H 0.4643 0.0994 0.0237 0.031 Uiso 1 1 calc R
C66 C 0.5676(2) 0.1734(3) 0.42486(14) 0.0464(9) Uani 1 1 d .
H66 H 0.5833 0.1821 0.4593 0.056 Uiso 1 1 calc R
C34 C 0.24441(17) 0.16542(19) 0.28179(14) 0.0327(7) Uani 1 1 d .
C40 C 0.58157(17) 0.09109(17) 0.09561(12) 0.0257(6) Uani 1 1 d .
H40A H 0.5953 0.0494 0.0709 0.031 Uiso 1 1 calc R
H40B H 0.6106 0.0777 0.1283 0.031 Uiso 1 1 calc R
C41 C 0.60957(17) 0.17317(17) 0.07787(11) 0.0227(5) Uani 1 1 d .
C57 C -0.0068(2) 0.1391(3) 0.0907(2) 0.0640(12) Uani 1 1 d .
H57 H -0.0392 0.1505 0.1185 0.077 Uiso 1 1 calc R
C33 C 0.22074(18) 0.25540(19) 0.28098(14) 0.0331(7) Uani 1 1 d .
H33A H 0.1779 0.2651 0.2536 0.040 Uiso 1 1 calc R
H33B H 0.1969 0.2698 0.3132 0.040 Uiso 1 1 calc R
C10 C 0.46352(17) 0.55634(16) 0.23230(11) 0.0226(5) Uani 1 1 d .
H10A H 0.4053 0.5536 0.2419 0.027 Uiso 1 1 calc R
H10B H 0.4920 0.5997 0.2519 0.027 Uiso 1 1 calc R
C54 C 0.0887(2) 0.1057(2) 0.00701(15) 0.0429(8) Uani 1 1 d .
H54 H 0.1206 0.0947 -0.0210 0.051 Uiso 1 1 calc R
C39 C 0.2561(2) 0.1235(3) 0.23655(18) 0.0547(11) Uani 1 1 d .
H39 H 0.2499 0.1503 0.2051 0.066 Uiso 1 1 calc R
C22 C 0.71220(17) 0.36589(16) 0.24457(11) 0.0219(5) Uani 1 1 d .
H22 H 0.7547 0.3833 0.2682 0.026 Uiso 1 1 calc R
C45 C 0.7572(2) 0.4861(2) 0.02134(15) 0.0443(8) Uani 1 1 d .
H45 H 0.7484 0.5414 0.0281 0.053 Uiso 1 1 calc R
C58 C 0.0813(2) 0.1406(3) 0.09669(16) 0.0517(10) Uani 1 1 d .
H58 H 0.1086 0.1530 0.1283 0.062 Uiso 1 1 calc R
C28 C 0.70113(18) 0.04868(18) 0.29381(12) 0.0298(6) Uani 1 1 d .
H28 H 0.6673 0.0024 0.2891 0.036 Uiso 1 1 calc R
C47 C 0.8343(2) 0.3819(3) -0.01969(15) 0.0507(10) Uani 1 1 d .
H47 H 0.8775 0.3669 -0.0405 0.061 Uiso 1 1 calc R
C55 C 0.0009(2) 0.1050(3) 0.00202(18) 0.0543(10) Uani 1 1 d .
H55 H -0.0262 0.0938 -0.0297 0.065 Uiso 1 1 calc R
C27 C 0.7412(2) 0.0647(2) 0.34131(13) 0.0342(7) Uani 1 1 d .
H27 H 0.7335 0.0295 0.3687 0.041 Uiso 1 1 calc R
C43 C 0.72103(18) 0.34573(19) 0.03206(11) 0.0283(6) Uani 1 1 d .
C26 C 0.7927(2) 0.1328(2) 0.34819(12) 0.0352(7) Uani 1 1 d .
H26 H 0.8203 0.1428 0.3800 0.042 Uiso 1 1 calc R
C14 C 0.54555(19) 0.70896(18) 0.04664(12) 0.0302(6) Uani 1 1 d .
C42 C 0.68154(18) 0.20266(18) 0.05822(11) 0.0262(6) Uani 1 1 d .
H42 H 0.7294 0.1733 0.0502 0.031 Uiso 1 1 calc R
C67 C 0.5286(2) 0.1013(2) 0.40964(13) 0.0411(8) Uani 1 1 d .
H67 H 0.5188 0.0611 0.4339 0.049 Uiso 1 1 calc R
C65 C 0.5833(3) 0.2328(2) 0.38879(15) 0.0469(9) Uani 1 1 d .
H65 H 0.6095 0.2816 0.3992 0.056 Uiso 1 1 calc R
C61 C 0.47813(16) 0.08490(16) 0.19325(11) 0.0228(6) Uani 1 1 d .
O13 O 0.4756(3) -0.1637(2) 0.18891(14) 0.0888(12) Uani 1 1 d .
C19 C 0.5576(2) 0.7822(2) 0.07399(13) 0.0376(7) Uani 1 1 d .
H19 H 0.5134 0.8045 0.0914 0.045 Uiso 1 1 calc R
C16 C 0.6880(2) 0.7187(2) 0.01994(14) 0.0428(8) Uani 1 1 d .
H16 H 0.7317 0.6978 0.0015 0.051 Uiso 1 1 calc R
C64 C 0.5607(2) 0.2206(2) 0.33744(13) 0.0345(7) Uani 1 1 d .
H64 H 0.5723 0.2602 0.3132 0.041 Uiso 1 1 calc R
C15 C 0.6107(2) 0.6787(2) 0.01888(12) 0.0348(7) Uani 1 1 d .
H15 H 0.6025 0.6313 -0.0006 0.042 Uiso 1 1 calc R
C17 C 0.7001(2) 0.7896(2) 0.04848(14) 0.0459(9) Uani 1 1 d .
H17 H 0.7522 0.8159 0.0496 0.055 Uiso 1 1 calc R
C60 C 0.46546(18) 0.03818(16) 0.14422(11) 0.0249(6) Uani 1 1 d .
H60A H 0.4069 0.0212 0.1391 0.030 Uiso 1 1 calc R
H60B H 0.5007 -0.0105 0.1453 0.030 Uiso 1 1 calc R
N100 N 0.9520(4) 0.6153(4) -0.0555(2) 0.1100(19) Uani 1 1 d .
C100 C 1.0054(4) 0.6284(4) -0.0814(2) 0.0836(16) Uani 1 1 d .
C101 C 1.0756(4) 0.6441(5) -0.1149(2) 0.102(2) Uani 1 1 d .
H10C H 1.1204 0.6057 -0.1071 0.152 Uiso 1 1 calc R
H10D H 1.0962 0.6990 -0.1093 0.152 Uiso 1 1 calc R
H10E H 1.0558 0.6379 -0.1502 0.152 Uiso 1 1 calc R

loop_
_atom_site_aniso_label
_atom_site_aniso_U_11
_atom_site_aniso_U_22
_atom_site_aniso_U_33
_atom_site_aniso_U_23
_atom_site_aniso_U_13
_atom_site_aniso_U_12
Cu2 0.01712(15) 0.01404(15) 0.02392(17) -0.00077(12) 0.00117(12) -0.00107(11)
Cu1 0.01818(15) 0.01449(15) 0.02486(17) -0.00099(12) 0.00096(12) 0.00013(12)
Cl10 0.0251(3) 0.0194(3) 0.0542(5) -0.0069(3) -0.0021(3) 0.0008(3)
Cl20 0.0357(4) 0.0242(3) 0.0319(4) 0.0010(3) 0.0026(3) -0.0059(3)
Cl30 0.0274(3) 0.0281(4) 0.0275(3) -0.0050(3) -0.0030(3) 0.0051(3)
O30 0.0347(12) 0.0614(16) 0.0273(12) -0.0006(11) -0.0004(9) 0.0057(11)
O10 0.0540(16) 0.0209(12) 0.081(2) -0.0004(12) 0.0074(14) -0.0035(11)
C36 0.038(2) 0.030(2) 0.129(4) 0.015(2) 0.004(2) -0.0046(16)
N20 0.0180(10) 0.0186(11) 0.0264(12) -0.0031(9) 0.0009(9) 0.0012(8)
O21 0.0619(16) 0.0422(14) 0.0351(13) -0.0088(11) 0.0131(11) -0.0202(12)
N22 0.0173(10) 0.0190(11) 0.0270(12) -0.0006(9) 0.0008(9) 0.0019(8)
N61 0.0270(12) 0.0199(11) 0.0237(12) 0.0041(9) 0.0023(9) 0.0048(9)
O33 0.0629(17) 0.0367(13) 0.0465(15) -0.0146(11) 0.0129(12) -0.0138(12)
N42 0.0202(11) 0.0271(12) 0.0252(12) -0.0005(10) 0.0018(9) -0.0017(9)
O31 0.0449(15) 0.0580(17) 0.0585(17) -0.0089(14) -0.0062(12) 0.0278(13)
O22 0.0509(15) 0.0423(14) 0.0542(16) -0.0064(12) 0.0227(12) -0.0106(12)
N21 0.0188(10) 0.0212(11) 0.0267(12) -0.0021(9) -0.0009(9) 0.0028(9)
N12 0.0239(12) 0.0209(12) 0.0315(13) 0.0054(10) -0.0052(10) -0.0030(9)
N60 0.0246(11) 0.0166(11) 0.0272(12) 0.0002(9) 0.0017(9) 0.0012(9)
O32 0.0431(13) 0.0407(13) 0.0325(12) 0.0044(10) 0.0014(10) -0.0051(10)
N51 0.0220(11) 0.0245(12) 0.0327(13) 0.0007(10) 0.0012(10) -0.0023(9)
N4 0.0396(16) 0.0380(16) 0.061(2) -0.0120(15) -0.0181(14) 0.0143(13)
N1 0.0196(11) 0.0142(10) 0.0247(12) 0.0007(9) 0.0030(9) -0.0005(8)
N32 0.0210(11) 0.0209(12) 0.0388(14) 0.0032(10) 0.0084(10) -0.0001(9)
N3 0.0279(13) 0.0203(12) 0.0319(13) -0.0054(10) -0.0023(10) 0.0000(10)
N40 0.0215(11) 0.0198(11) 0.0238(12) -0.0004(9) 0.0007(9) -0.0001(9)
N50 0.0199(11) 0.0197(11) 0.0315(13) -0.0018(10) -0.0006(9) -0.0006(9)
C46 0.051(2) 0.048(2) 0.054(2) 0.0069(18) 0.0106(18) -0.0226(18)
C35 0.0300(17) 0.0311(17) 0.067(2) 0.0076(16) 0.0045(16) -0.0056(13)
C30 0.0265(14) 0.0202(13) 0.0242(14) 0.0010(11) 0.0045(11) -0.0013(11)
C31 0.0210(13) 0.0173(13) 0.0292(15) 0.0018(11) 0.0041(11) 0.0029(10)
O20 0.078(2) 0.0271(13) 0.0564(17) 0.0112(12) -0.0055(14) -0.0060(13)
O23 0.0427(14) 0.0408(14) 0.0658(18) -0.0092(13) -0.0159(13) 0.0015(11)
O12 0.0318(13) 0.0323(14) 0.131(3) -0.0017(16) -0.0131(15) -0.0051(11)
C53 0.0231(14) 0.0302(16) 0.0415(18) 0.0043(13) -0.0009(12) -0.0057(12)
C29 0.0180(12) 0.0254(14) 0.0313(15) -0.0051(12) -0.0015(11) 0.0038(11)
C63 0.0232(13) 0.0293(15) 0.0283(15) 0.0014(12) 0.0029(11) 0.0052(11)
C52 0.0275(14) 0.0223(14) 0.0280(15) 0.0011(11) -0.0033(11) -0.0031(11)
N30 0.0192(11) 0.0175(11) 0.0316(13) 0.0013(9) 0.0022(9) -0.0009(9)
C51 0.0268(14) 0.0197(13) 0.0245(14) -0.0002(11) -0.0016(11) -0.0024(11)
C62 0.0220(13) 0.0175(13) 0.0329(15) 0.0020(11) 0.0019(11) 0.0010(10)
N5 0.0203(11) 0.0159(10) 0.0270(12) 0.0005(9) 0.0001(9) -0.0003(8)
N62 0.0226(11) 0.0215(11) 0.0275(12) 0.0041(9) 0.0039(9) 0.0021(9)
N31 0.0204(11) 0.0197(11) 0.0342(13) 0.0026(10) 0.0030(10) -0.0009(9)
C38 0.037(2) 0.065(3) 0.139(5) -0.062(3) 0.049(3) -0.027(2)
N11 0.0306(13) 0.0205(12) 0.0296(13) 0.0037(10) -0.0018(10) -0.0008(10)
N10 0.0271(12) 0.0180(11) 0.0250(12) 0.0014(9) 0.0004(9) -0.0014(9)
C18 0.057(2) 0.0286(17) 0.046(2) 0.0085(15) -0.0087(17) -0.0164(16)
N52 0.0225(12) 0.0258(12) 0.0315(13) 0.0000(10) -0.0025(10) -0.0054(10)
C20 0.0174(12) 0.0163(12) 0.0275(14) -0.0009(10) 0.0004(10) -0.0013(10)
C24 0.0183(12) 0.0199(13) 0.0291(14) -0.0035(11) 0.0015(10) 0.0061(10)
C11 0.0167(12) 0.0176(12) 0.0305(14) 0.0009(11) 0.0005(10) 0.0000(10)
C21 0.0192(12) 0.0166(12) 0.0241(13) 0.0005(10) 0.0029(10) -0.0017(10)
O11 0.0522(18) 0.0391(16) 0.175(4) -0.032(2) 0.041(2) -0.0012(14)
C37 0.029(2) 0.032(2) 0.174(6) -0.018(3) 0.033(3) -0.0079(16)
C13 0.0323(16) 0.0283(15) 0.0323(16) 0.0099(13) -0.0086(12) -0.0032(12)
N2 0.0188(11) 0.0175(11) 0.0291(12) -0.0020(9) -0.0022(9) 0.0007(9)
N41 0.0221(11) 0.0239(12) 0.0218(11) 0.0013(9) 0.0015(9) -0.0006(9)
C23 0.0174(12) 0.0219(13) 0.0306(15) -0.0013(11) 0.0018(10) 0.0056(10)
C32 0.0249(14) 0.0268(15) 0.0316(15) -0.0003(12) 0.0073(11) -0.0007(11)
C48 0.0385(18) 0.0404(19) 0.046(2) -0.0066(16) 0.0148(15) -0.0116(15)
C25 0.0265(14) 0.0262(15) 0.0338(16) -0.0067(12) -0.0032(12) 0.0005(12)
C12 0.0219(13) 0.0173(13) 0.0344(16) 0.0031(11) -0.0010(11) -0.0005(10)
C56 0.0217(16) 0.060(3) 0.080(3) 0.004(2) -0.0040(17) -0.0052(16)
C68 0.0296(15) 0.0342(17) 0.0331(16) 0.0051(13) 0.0057(12) 0.0008(13)
C44 0.0333(16) 0.0344(17) 0.0414(18) 0.0022(14) 0.0052(14) -0.0052(13)
C50 0.0249(14) 0.0241(14) 0.0274(14) -0.0048(11) 0.0001(11) -0.0004(11)
C66 0.047(2) 0.062(2) 0.0297(18) -0.0053(17) -0.0012(15) 0.0045(18)
C34 0.0176(13) 0.0258(15) 0.055(2) -0.0059(14) 0.0095(13) -0.0078(11)
C40 0.0209(13) 0.0209(14) 0.0353(16) -0.0018(12) 0.0012(11) 0.0038(11)
C41 0.0206(13) 0.0227(14) 0.0248(14) -0.0028(11) 0.0009(10) 0.0005(10)
C57 0.0307(19) 0.079(3) 0.084(3) -0.004(3) 0.013(2) -0.004(2)
C33 0.0185(13) 0.0310(16) 0.051(2) 0.0014(14) 0.0120(13) -0.0045(12)
C10 0.0229(13) 0.0159(12) 0.0293(15) 0.0001(11) 0.0042(11) 0.0043(10)
C54 0.0332(17) 0.043(2) 0.051(2) 0.0003(17) -0.0056(15) -0.0066(15)
C39 0.0385(19) 0.056(2) 0.073(3) -0.027(2) 0.0287(19) -0.0229(17)
C22 0.0201(12) 0.0191(13) 0.0262(14) -0.0009(11) -0.0006(10) -0.0011(10)
C45 0.0422(19) 0.0334(18) 0.058(2) 0.0084(16) 0.0065(17) -0.0075(15)
C58 0.0325(18) 0.068(3) 0.055(2) -0.004(2) 0.0045(16) -0.0052(18)
C28 0.0226(14) 0.0227(14) 0.0446(18) -0.0015(13) 0.0059(12) 0.0027(11)
C47 0.043(2) 0.059(2) 0.052(2) -0.0042(19) 0.0228(17) -0.0188(18)
C55 0.0367(19) 0.054(2) 0.070(3) 0.006(2) -0.0152(18) -0.0096(17)
C27 0.0355(16) 0.0320(16) 0.0360(17) 0.0082(13) 0.0096(13) 0.0093(13)
C43 0.0239(14) 0.0332(16) 0.0278(15) 0.0000(12) 0.0017(11) -0.0070(12)
C26 0.0376(17) 0.0395(18) 0.0277(16) -0.0017(14) -0.0041(13) 0.0051(14)
C14 0.0331(15) 0.0265(15) 0.0298(15) 0.0121(12) -0.0078(12) -0.0062(12)
C42 0.0220(13) 0.0253(14) 0.0315(15) -0.0054(12) 0.0032(11) 0.0007(11)
C67 0.0362(17) 0.055(2) 0.0331(18) 0.0105(16) 0.0081(14) 0.0054(16)
C65 0.053(2) 0.043(2) 0.044(2) -0.0087(17) -0.0065(17) -0.0027(17)
C61 0.0193(12) 0.0176(13) 0.0314(15) 0.0032(11) 0.0009(11) -0.0002(10)
O13 0.139(4) 0.055(2) 0.068(2) 0.0079(17) -0.032(2) -0.019(2)
C19 0.0458(19) 0.0268(16) 0.0396(18) 0.0101(14) -0.0027(15) -0.0060(14)
C16 0.0378(18) 0.052(2) 0.0385(19) 0.0198(17) 0.0030(15) -0.0033(16)
C64 0.0393(17) 0.0302(16) 0.0335(17) -0.0009(13) -0.0011(13) 0.0006(13)
C15 0.0408(17) 0.0357(17) 0.0273(15) 0.0079(13) -0.0032(13) -0.0032(14)
C17 0.0428(19) 0.047(2) 0.046(2) 0.0219(17) -0.0090(16) -0.0195(17)
C60 0.0273(14) 0.0146(12) 0.0326(15) 0.0012(11) 0.0005(11) -0.0004(10)
N100 0.100(4) 0.112(4) 0.121(5) 0.004(4) 0.032(3) -0.046(3)
C100 0.093(4) 0.072(4) 0.085(4) 0.004(3) -0.003(3) -0.010(3)
C101 0.100(5) 0.132(6) 0.072(4) 0.008(4) -0.001(3) -0.014(4)

loop_
_atom_type_symbol
_atom_type_description
_atom_type_scat_dispersion_real
_atom_type_scat_dispersion_imag
_atom_type_scat_source
C C 0.0033 0.0016 'International Tables Vol C Tables 4.2.6.8 and 6.1.1.4'
H H 0.0000 0.0000 'International Tables Vol C Tables 4.2.6.8 and 6.1.1.4'
N N 0.0061 0.0033 'International Tables Vol C Tables 4.2.6.8 and 6.1.1.4'
O O 0.0106 0.0060 'International Tables Vol C Tables 4.2.6.8 and 6.1.1.4'
Cl Cl 0.1484 0.1585 'International Tables Vol C Tables 4.2.6.8 and 6.1.1.4'
Cu Cu 0.3201 1.2651 'International Tables Vol C Tables 4.2.6.8 and 6.1.1.4'

loop_
_geom_angle_atom_site_label_1
_geom_angle_atom_site_label_2
_geom_angle_atom_site_label_3
_geom_angle
N2 Cu2 N30 93.93(10)
N2 Cu2 N10 99.34(9)
N30 Cu2 N10 125.17(9)
N2 Cu2 N20 106.41(9)
N30 Cu2 N20 115.75(9)
N10 Cu2 N20 110.82(9)
N2 Cu2 N1 172.41(9)
N30 Cu2 N1 80.06(9)
N10 Cu2 N1 80.65(9)
N20 Cu2 N1 80.53(8)
N2 Cu1 N40 94.46(9)
N2 Cu1 N50 102.18(9)
N40 Cu1 N50 130.49(10)
N2 Cu1 N60 104.91(9)
N40 Cu1 N60 113.44(9)
N50 Cu1 N60 106.71(9)
N2 Cu1 N5 174.23(9)
N40 Cu1 N5 80.24(9)
N50 Cu1 N5 79.83(9)
N60 Cu1 N5 79.47(9)
O13 Cl10 O12 113.4(2)
O13 Cl10 O11 108.7(3)
O12 Cl10 O11 107.5(2)
O13 Cl10 O10 107.88(19)
O12 Cl10 O10 110.70(16)
O11 Cl10 O10 108.6(2)
O21 Cl20 O20 110.00(16)
O21 Cl20 O23 109.79(17)
O20 Cl20 O23 109.51(16)
O21 Cl20 O22 109.53(15)
O20 Cl20 O22 109.08(17)
O23 Cl20 O22 108.91(17)
O33 Cl30 O31 110.08(17)
O33 Cl30 O30 109.45(16)
O31 Cl30 O30 109.37(15)
O33 Cl30 O32 108.64(15)
O31 Cl30 O32 109.70(17)
O30 Cl30 O32 109.58(14)
C37 C36 C35 120.1(5)
N21 N20 C21 109.9(2)
N21 N20 Cu2 137.32(18)
C21 N20 Cu2 111.76(17)
N21 N22 C22 112.1(2)
N21 N22 C23 119.2(2)
C22 N22 C23 128.6(2)
N60 N61 N62 105.6(2)
N41 N42 C42 111.8(2)
N41 N42 C43 119.1(2)
C42 N42 C43 129.0(2)
N20 N21 N22 105.8(2)
N11 N12 C12 112.1(2)
N11 N12 C13 119.3(2)
C12 N12 C13 128.5(2)
N61 N60 C61 110.1(2)
N61 N60 Cu1 136.92(18)
C61 N60 Cu1 112.63(18)
N50 N51 N52 105.0(2)
C20 N1 C30 111.0(2)
C20 N1 C10 111.1(2)
C30 N1 C10 111.4(2)
C20 N1 Cu2 107.79(15)
C30 N1 Cu2 109.53(16)
C10 N1 Cu2 105.84(16)
N31 N32 C32 112.4(2)
N31 N32 C33 118.4(2)
C32 N32 C33 129.2(3)
N4 N3 N2 178.0(3)
N41 N40 C41 110.8(2)
N41 N40 Cu1 132.78(18)
C41 N40 Cu1 116.16(18)
N51 N50 C51 110.7(2)
N51 N50 Cu1 136.97(19)
C51 N50 Cu1 112.29(18)
C45 C46 C47 120.0(3)
C36 C35 C34 120.8(4)
N1 C30 C31 108.5(2)
N30 C31 C32 107.2(2)
N30 C31 C30 117.6(2)
C32 C31 C30 135.2(3)
C54 C53 C58 122.0(3)
C54 C53 N52 119.6(3)
C58 C53 N52 118.4(3)
C28 C29 C24 120.6(3)
C68 C63 C64 121.6(3)
C68 C63 N62 119.5(3)
C64 C63 N62 118.9(3)
N52 C52 C51 104.5(3)
N31 N30 C31 111.0(2)
N31 N30 Cu2 131.78(19)
C31 N30 Cu2 116.93(18)
N50 C51 C52 107.6(2)
N50 C51 C50 117.1(2)
C52 C51 C50 135.3(3)
N62 C62 C61 105.0(2)
C40 N5 C50 112.0(2)
C40 N5 C60 110.6(2)
C50 N5 C60 111.4(2)
C40 N5 Cu1 109.95(16)
C50 N5 Cu1 103.60(16)
C60 N5 Cu1 109.07(16)
N61 N62 C62 111.7(2)
N61 N62 C63 119.4(2)
C62 N62 C63 128.7(2)
N30 N31 N32 105.2(2)
C37 C38 C39 118.8(4)
N10 N11 N12 105.3(2)
N11 N10 C11 110.9(2)
N11 N10 Cu2 136.31(19)
C11 N10 Cu2 112.76(18)
C17 C18 C19 119.9(3)
N51 N52 C52 112.2(2)
N51 N52 C53 119.7(2)
C52 N52 C53 128.1(3)
C21 C20 N1 108.3(2)
C25 C24 C29 119.0(3)
C25 C24 C23 121.1(3)
C29 C24 C23 120.0(3)
N10 C11 C12 106.9(2)
N10 C11 C10 118.2(2)
C12 C11 C10 134.8(3)
N20 C21 C22 107.9(2)
N20 C21 C20 118.0(2)
C22 C21 C20 134.0(2)
C36 C37 C38 121.5(4)
N12 C13 C14 110.6(2)
N3 N2 Cu1 119.94(18)
N3 N2 Cu2 112.74(18)
Cu1 N2 Cu2 123.22(12)
N40 N41 N42 105.3(2)
N22 C23 C24 111.3(2)
N32 C32 C31 104.3(3)
C43 C48 C47 118.4(3)
C26 C25 C24 120.7(3)
N12 C12 C11 104.8(2)
C55 C56 C57 120.8(3)
C63 C68 C67 118.4(3)
C43 C44 C45 118.3(3)
N5 C50 C51 107.2(2)
C67 C66 C65 119.8(3)
C39 C34 C35 119.9(3)
C39 C34 C33 120.7(3)
C35 C34 C33 119.4(3)
N5 C40 C41 109.1(2)
N40 C41 C42 107.4(2)
N40 C41 C40 117.9(2)
C42 C41 C40 134.6(3)
C56 C57 C58 119.7(4)
N32 C33 C34 111.5(2)
C11 C10 N1 107.7(2)
C53 C54 C55 118.6(4)
C34 C39 C38 118.9(5)
N22 C22 C21 104.3(2)
C46 C45 C44 120.8(4)
C53 C58 C57 118.3(4)
C27 C28 C29 119.6(3)
C46 C47 C48 120.4(3)
C56 C55 C54 120.7(4)
C26 C27 C28 120.3(3)
C48 C43 C44 122.0(3)
C48 C43 N42 119.0(3)
C44 C43 N42 119.0(3)
C25 C26 C27 119.9(3)
C15 C14 C19 119.2(3)
C15 C14 C13 121.3(3)
C19 C14 C13 119.5(3)
N42 C42 C41 104.6(2)
C66 C67 C68 120.8(3)
C64 C65 C66 120.8(4)
C62 C61 N60 107.6(2)
C62 C61 C60 134.0(3)
N60 C61 C60 118.4(2)
C18 C19 C14 120.2(3)
C17 C16 C15 120.0(4)
C65 C64 C63 118.6(3)
C14 C15 C16 120.4(3)
C18 C17 C16 120.3(3)
C61 C60 N5 108.2(2)
N100 C100 C101 179.1(8)

loop_
_geom_bond_atom_site_label_1
_geom_bond_atom_site_label_2
_geom_bond_distance
Cu2 N2 1.968(2)
Cu2 N30 1.978(2)
Cu2 N10 2.025(2)
Cu2 N20 2.103(2)
Cu2 N1 2.114(2)
Cu1 N2 1.957(2)
Cu1 N40 1.990(2)
Cu1 N50 2.028(2)
Cu1 N60 2.111(2)
Cu1 N5 2.116(2)
Cl10 O13 1.399(3)
Cl10 O12 1.409(3)
Cl10 O11 1.424(3)
Cl10 O10 1.431(3)
Cl20 O21 1.427(2)
Cl20 O20 1.433(2)
Cl20 O23 1.434(3)
Cl20 O22 1.435(2)
Cl30 O33 1.427(2)
Cl30 O31 1.429(2)
Cl30 O30 1.436(2)
Cl30 O32 1.439(2)
C36 C37 1.341(8)
C36 C35 1.378(5)
N20 N21 1.324(3)
N20 C21 1.362(3)
N22 N21 1.338(3)
N22 C22 1.355(3)
N22 C23 1.476(3)
N61 N60 1.321(3)
N61 N62 1.347(3)
N42 N41 1.343(3)
N42 C42 1.356(4)
N42 C43 1.434(4)
N12 N11 1.337(3)
N12 C12 1.352(4)
N12 C13 1.474(4)
N60 C61 1.367(3)
N51 N50 1.319(3)
N51 N52 1.342(3)
N4 N3 1.138(4)
N1 C20 1.490(3)
N1 C30 1.494(3)
N1 C10 1.495(3)
N32 N31 1.332(3)
N32 C32 1.344(4)
N32 C33 1.478(3)
N3 N2 1.230(3)
N40 N41 1.315(3)
N40 C41 1.359(3)
N50 C51 1.359(4)
C46 C45 1.372(5)
C46 C47 1.379(6)
C35 C34 1.388(5)
C30 C31 1.498(4)
C31 N30 1.346(4)
C31 C32 1.374(4)
C53 C54 1.373(5)
C53 C58 1.391(5)
C53 N52 1.445(4)
C29 C28 1.388(4)
C29 C24 1.391(4)
C63 C68 1.383(4)
C63 C64 1.391(4)
C63 N62 1.434(4)
C52 N52 1.354(4)
C52 C51 1.362(4)
N30 N31 1.315(3)
C51 C50 1.494(4)
C62 N62 1.352(4)
C62 C61 1.363(4)
N5 C40 1.485(3)
N5 C50 1.493(4)
N5 C60 1.496(3)
C38 C37 1.400(8)
C38 C39 1.417(7)
N11 N10 1.318(3)
N10 C11 1.362(4)
C18 C17 1.379(6)
C18 C19 1.386(5)
C20 C21 1.490(4)
C24 C25 1.389(4)
C24 C23 1.507(4)
C11 C12 1.370(4)
C11 C10 1.493(4)
C21 C22 1.369(4)
C13 C14 1.510(4)
C48 C43 1.377(4)
C48 C47 1.395(5)
C25 C26 1.383(4)
C56 C55 1.363(6)
C56 C57 1.387(6)
C68 C67 1.394(5)
C44 C43 1.382(5)
C44 C45 1.390(5)
C66 C67 1.376(5)
C66 C65 1.383(6)
C34 C39 1.386(5)
C34 C33 1.514(4)
C40 C41 1.491(4)
C41 C42 1.364(4)
C57 C58 1.396(5)
C54 C55 1.390(5)
C28 C27 1.385(5)
C27 C26 1.383(5)
C14 C15 1.385(5)
C14 C19 1.398(5)
C65 C64 1.382(5)
C61 C60 1.493(4)
C16 C17 1.383(6)
C16 C15 1.386(5)
N100 C100 1.134(7)
C100 C101 1.475(9)
